data_2241467
loop_
_publ_author_name
'Karthikeyan, Ammasai'
'Jeeva Jasmine, Nithianantham'
'Thomas Muthiah, Packianathan'
'Perdih, Franc'

_publ_section_title
;
 Supramolecular hydrogen-bonding patterns in the N(9)---H protonated and
 N(7)---H tautomeric form of an <i>N^6^</i>-benzoyladenine salt:
 <i>N</i>^6^-benzoyladeninium nitrate
;
_journal_coeditor_code SJ5489
_journal_issue 2
_journal_name_full 'Acta Crystallographica Section E'
_journal_page_first 140
_journal_page_last 143
_journal_paper_doi 10.1107/S2056989015024871
_journal_volume 72
_journal_year 2016
_chemical_formula_iupac 'C12 H10 N5 O +, N O3 -'
_chemical_formula_moiety 'C12 H10 N5 O, N O3'
_chemical_formula_sum 'C12 H10 N6 O4'
_chemical_formula_weight 302.26
_chemical_name_common '<i>N</i>^6^-benzoyladeninium nitrate'
_chemical_name_systematic '<i>N</i>^6^-benzoyladeninium nitrate'
_space_group_crystal_system orthorhombic
_space_group_IT_number 33
_space_group_name_Hall 'P 2c -2n'
_space_group_name_H-M_alt 'P n a 21'
_symmetry_space_group_name_Hall 'P 2c -2n'
_symmetry_space_group_name_H-M 'P n a 21'
_atom_sites_solution_hydrogens geom
_audit_creation_method SHELXL-2014/7
_cell_angle_alpha 90
_cell_angle_beta 90
_cell_angle_gamma 90
_cell_formula_units_Z 4
_cell_length_a 12.7949(10)
_cell_length_b 10.5639(9)
_cell_length_c 9.6676(6)
_cell_measurement_reflns_used 1553
_cell_measurement_temperature 293(2)
_cell_measurement_theta_max 27.554
_cell_measurement_theta_min 3.692
_cell_volume 1306.71(17)
_computing_cell_refinement
;
CrysAlis PRO (Agilent, 2013)
;
_computing_data_collection
;
CrysAlis PRO (Agilent, 2013)
;
_computing_data_reduction
;
CrysAlis PRO (Agilent, 2013)
;
_computing_molecular_graphics
;
PLATON (Spek, 2009), Mercury (Macrae <i>et al.</i>, 2008)
;
_computing_publication_material
;
PLATON (Spek, 2009)
;
_computing_structure_refinement
;
SHELXL-2014/7 (Sheldrick, 2015)
;
_computing_structure_solution
;
SIR97 (Altomare, 1999)
;
_diffrn_ambient_temperature 293(2)
_diffrn_detector_area_resol_mean 10.4933
_diffrn_measured_fraction_theta_full 0.999
_diffrn_measured_fraction_theta_max 0.999
_diffrn_measurement_device_type 'Agilent SuperNova, Dual, Cu at zero, Atlas'
_diffrn_measurement_method '\w scans'
_diffrn_radiation_type MoK\a
_diffrn_radiation_wavelength 0.71073
_diffrn_reflns_av_R_equivalents 0.0206
_diffrn_reflns_limit_h_max 11
_diffrn_reflns_limit_h_min -16
_diffrn_reflns_limit_k_max 9
_diffrn_reflns_limit_k_min -13
_diffrn_reflns_limit_l_max 12
_diffrn_reflns_limit_l_min -12
_diffrn_reflns_number 4891
_diffrn_reflns_theta_full 25.242
_diffrn_reflns_theta_max 27.483
_diffrn_reflns_theta_min 2.856
_exptl_absorpt_coefficient_mu 0.120
_exptl_absorpt_correction_T_max 1.00000
_exptl_absorpt_correction_T_min 0.79083
_exptl_absorpt_correction_type multi-scan
_exptl_absorpt_process_details
;
(CrysAlis PRO; Agilent, 2013)
;
_exptl_crystal_colour colorless
_exptl_crystal_density_diffrn 1.536
_exptl_crystal_description prism
_exptl_crystal_F_000 624
_exptl_crystal_size_max 0.325
_exptl_crystal_size_mid 0.300
_exptl_crystal_size_min 0.200
_refine_diff_density_max 0.194
_refine_diff_density_min -0.140
_refine_ls_extinction_coef 0.0092(16)
_refine_ls_extinction_expression Fc^*^=kFc[1+0.001xFc^2^\l^3^/sin(2\q)]^-1/4^
_refine_ls_extinction_method
;
SHELXL-2014/7 (Sheldrick, 2015)
;
_refine_ls_goodness_of_fit_ref 1.098
_refine_ls_hydrogen_treatment constr
_refine_ls_matrix_type full
_refine_ls_number_parameters 200
_refine_ls_number_reflns 2559
_refine_ls_number_restraints 1
_refine_ls_restrained_S_all 1.097
_refine_ls_R_factor_all 0.0531
_refine_ls_R_factor_gt 0.0399
_refine_ls_shift/su_max 0.000
_refine_ls_shift/su_mean 0.000
_refine_ls_structure_factor_coef Fsqd
_refine_ls_weighting_details 'w=1/[\s^2^(Fo^2^)+(0.0412P)^2^] where P=(Fo^2^+2Fc^2^)/3'
_refine_ls_weighting_scheme calc
_refine_ls_wR_factor_gt 0.0863
_refine_ls_wR_factor_ref 0.0969
_reflns_number_gt 2080
_reflns_number_total 2559
_reflns_threshold_expression 'I > 2\s(I)'
_cod_data_source_file sj5489sup1.cif
_cod_data_source_block I
_cod_database_code 2241467
_shelx_space_group_comment
;
The symmetry employed for this shelxl refinement is uniquely defined
by the following loop, which should always be used as a source of
symmetry information in preference to the above space-group names.
They are only intended as comments.
;
_shelx_estimated_absorpt_t_min 0.962
_shelx_estimated_absorpt_t_max 0.976

loop_
_space_group_symop_operation_xyz
'x, y, z'
'-x, -y, z+1/2'
'-x+1/2, y+1/2, z+1/2'
'x+1/2, -y+1/2, z'

loop_
_atom_site_type_symbol
_atom_site_label
_atom_site_fract_x
_atom_site_fract_y
_atom_site_fract_z
_atom_site_U_iso_or_equiv
_atom_site_adp_type
_atom_site_calc_flag
_atom_site_occupancy
N N1 0.7324(2) 0.0197(2) 0.8356(3) 0.0543(7) Uani d 1
N N3 0.8848(2) 0.0766(2) 0.7035(3) 0.0546(7) Uani d 1
N N6 0.56197(18) 0.0580(2) 0.7771(2) 0.0458(6) Uani d 1
H H6 0.5487 0.0479 0.8637 0.055 Uiso calc 1
N N7 0.67166(18) 0.1685(2) 0.5004(2) 0.0437(6) Uani d 1
H H7 0.6070 0.1798 0.4795 0.052 Uiso calc 1
N N9 0.84001(19) 0.1733(2) 0.4852(2) 0.0467(6) Uani d 1
H H9 0.9016 0.1874 0.4532 0.056 Uiso calc 1
O O1 0.48787(16) 0.0648(2) 0.5649(2) 0.0540(6) Uani d 1
C C2 0.8360(3) 0.0298(3) 0.8128(4) 0.0591(9) Uani d 1
H H2 0.8789 0.0000 0.8833 0.071 Uiso calc 1
C C4 0.8168(2) 0.1171(2) 0.6093(3) 0.0425(7) Uani d 1
C C5 0.7080(2) 0.1128(2) 0.6197(3) 0.0379(6) Uani d 1
C C6 0.6665(2) 0.0629(2) 0.7404(3) 0.0420(7) Uani d 1
C C8 0.7516(2) 0.2016(3) 0.4239(3) 0.0478(7) Uani d 1
H H8 0.7463 0.2400 0.3376 0.057 Uiso calc 1
C C10 0.4770(2) 0.0675(2) 0.6908(3) 0.0405(6) Uani d 1
C C11 0.3735(2) 0.0836(2) 0.7561(3) 0.0406(6) Uani d 1
C C12 0.3614(2) 0.1411(3) 0.8840(3) 0.0471(7) Uani d 1
H H12 0.4197 0.1645 0.9354 0.056 Uiso calc 1
C C13 0.2615(3) 0.1635(3) 0.9351(3) 0.0559(8) Uani d 1
H H13 0.2532 0.2035 1.0201 0.067 Uiso calc 1
C C14 0.1755(3) 0.1272(3) 0.8610(4) 0.0580(8) Uani d 1
H H14 0.1090 0.1420 0.8963 0.070 Uiso calc 1
C C15 0.1868(3) 0.0689(3) 0.7344(4) 0.0581(9) Uani d 1
H H15 0.1280 0.0437 0.6848 0.070 Uiso calc 1
C C16 0.2852(2) 0.0480(3) 0.6814(3) 0.0483(7) Uani d 1
H H16 0.2928 0.0100 0.5952 0.058 Uiso calc 1
N N10 0.5040(2) 0.2616(3) 0.2263(3) 0.0563(7) Uani d 1
O O2 0.5789(2) 0.2331(3) 0.1545(3) 0.0904(9) Uani d 1
O O3 0.51791(16) 0.2830(2) 0.3540(2) 0.0660(7) Uani d 1
O O4 0.4156(2) 0.2712(3) 0.1814(3) 0.0993(10) Uani d 1

loop_
_atom_site_aniso_label
_atom_site_aniso_U_11
_atom_site_aniso_U_22
_atom_site_aniso_U_33
_atom_site_aniso_U_12
_atom_site_aniso_U_13
_atom_site_aniso_U_23
N1 0.0528(16) 0.0628(16) 0.0473(14) 0.0062(12) -0.0050(13) 0.0127(14)
N3 0.0460(14) 0.0608(14) 0.0571(17) 0.0070(13) -0.0043(15) 0.0027(15)
N6 0.0458(13) 0.0589(14) 0.0326(12) -0.0001(11) 0.0032(12) 0.0047(11)
N7 0.0400(13) 0.0536(13) 0.0375(13) -0.0021(11) 0.0002(11) 0.0048(11)
N9 0.0399(13) 0.0549(13) 0.0452(14) -0.0060(11) 0.0022(12) -0.0012(12)
O1 0.0503(12) 0.0780(15) 0.0338(11) -0.0144(11) 0.0053(10) -0.0019(10)
C2 0.055(2) 0.068(2) 0.054(2) 0.0108(16) -0.0108(17) 0.0123(17)
C4 0.0442(15) 0.0420(13) 0.0415(16) 0.0011(13) 0.0011(14) -0.0050(14)
C5 0.0403(14) 0.0390(12) 0.0344(13) 0.0004(12) 0.0004(13) -0.0039(12)
C6 0.0448(14) 0.0439(14) 0.0375(15) 0.0027(12) -0.0021(15) -0.0002(13)
C8 0.0484(17) 0.0536(15) 0.0412(16) -0.0086(14) 0.0019(14) 0.0024(14)
C10 0.0430(15) 0.0427(14) 0.0357(15) -0.0027(12) 0.0024(13) 0.0008(13)
C11 0.0443(15) 0.0428(13) 0.0347(13) -0.0008(12) 0.0049(13) 0.0066(12)
C12 0.0512(16) 0.0514(15) 0.0386(15) 0.0021(14) 0.0031(15) 0.0021(14)
C13 0.066(2) 0.0601(18) 0.0417(17) 0.0105(17) 0.0136(16) 0.0033(16)
C14 0.0522(19) 0.0625(18) 0.059(2) 0.0077(16) 0.0137(18) 0.0131(18)
C15 0.0493(18) 0.0646(18) 0.060(2) -0.0075(16) 0.0022(18) 0.0105(18)
C16 0.0494(18) 0.0532(15) 0.0425(15) -0.0033(14) 0.0018(16) 0.0036(15)
N10 0.0528(17) 0.0612(15) 0.0549(16) 0.0087(14) 0.0073(15) 0.0001(13)
O2 0.0774(17) 0.1083(19) 0.086(2) 0.0132(16) 0.0372(16) -0.0060(17)
O3 0.0484(13) 0.1011(18) 0.0485(13) 0.0120(12) -0.0007(11) 0.0072(14)
O4 0.0652(16) 0.159(3) 0.0738(18) 0.0326(19) -0.0219(15) -0.0447(19)

loop_
_atom_type_symbol
_atom_type_description
_atom_type_scat_dispersion_real
_atom_type_scat_dispersion_imag
_atom_type_scat_source
C C 0.0033 0.0016 'International Tables Vol C Tables 4.2.6.8 and 6.1.1.4'
H H 0.0000 0.0000 'International Tables Vol C Tables 4.2.6.8 and 6.1.1.4'
N N 0.0061 0.0033 'International Tables Vol C Tables 4.2.6.8 and 6.1.1.4'
O O 0.0106 0.0060 'International Tables Vol C Tables 4.2.6.8 and 6.1.1.4'

loop_
_geom_angle_atom_site_label_1
_geom_angle_atom_site_label_2
_geom_angle_atom_site_label_3
_geom_angle
C6 N1 C2 118.9(3)
C2 N3 C4 111.0(3)
C10 N6 C6 127.3(2)
C10 N6 H6 116.4
C6 N6 H6 116.4
C8 N7 C5 108.9(2)
C8 N7 H7 125.6
C5 N7 H7 125.6
C8 N9 C4 107.9(3)
C8 N9 H9 126.0
C4 N9 H9 126.0
N3 C2 N1 128.6(3)
N3 C2 H2 115.7
N1 C2 H2 115.7
N3 C4 N9 126.7(3)
N3 C4 C5 126.3(3)
N9 C4 C5 107.0(2)
N7 C5 C6 137.6(3)
N7 C5 C4 105.2(2)
C6 C5 C4 117.1(3)
N1 C6 N6 115.0(2)
N1 C6 C5 118.0(2)
N6 C6 C5 126.9(3)
N7 C8 N9 110.9(3)
N7 C8 H8 124.5
N9 C8 H8 124.5
O1 C10 N6 120.8(3)
O1 C10 C11 121.9(3)
N6 C10 C11 117.3(2)
C12 C11 C16 119.3(3)
C12 C11 C10 122.2(3)
C16 C11 C10 118.3(3)
C11 C12 C13 119.6(3)
C11 C12 H12 120.2
C13 C12 H12 120.2
C14 C13 C12 120.4(3)
C14 C13 H13 119.8
C12 C13 H13 119.8
C13 C14 C15 120.4(3)
C13 C14 H14 119.8
C15 C14 H14 119.8
C16 C15 C14 119.8(3)
C16 C15 H15 120.1
C14 C15 H15 120.1
C15 C16 C11 120.4(3)
C15 C16 H16 119.8
C11 C16 H16 119.8
O4 N10 O2 123.2(3)
O4 N10 O3 117.6(3)
O2 N10 O3 119.1(3)

loop_
_geom_bond_atom_site_label_1
_geom_bond_atom_site_label_2
_geom_bond_distance
N1 C6 1.330(4)
N1 C2 1.347(4)
N3 C2 1.323(4)
N3 C4 1.330(4)
N6 C10 1.374(4)
N6 C6 1.384(4)
N6 H6 0.8600
N7 C8 1.309(3)
N7 C5 1.376(3)
N7 H7 0.8600
N9 C8 1.312(4)
N9 C4 1.371(4)
N9 H9 0.8600
O1 C10 1.226(3)
C2 H2 0.9300
C4 C5 1.397(4)
C5 C6 1.386(4)
C8 H8 0.9300
C10 C11 1.477(4)
C11 C12 1.386(4)
C11 C16 1.393(4)
C12 C13 1.390(4)
C12 H12 0.9300
C13 C14 1.367(5)
C13 H13 0.9300
C14 C15 1.378(5)
C14 H14 0.9300
C15 C16 1.378(4)
C15 H15 0.9300
C16 H16 0.9300
N10 O4 1.216(3)
N10 O2 1.222(3)
N10 O3 1.268(4)

loop_
_geom_hbond_atom_site_label_D
_geom_hbond_atom_site_label_H
_geom_hbond_atom_site_label_A
_geom_hbond_site_symmetry_A
_geom_hbond_distance_DH
_geom_hbond_distance_HA
_geom_hbond_distance_DA
_geom_hbond_angle_DHA
N6 H6 O1 2_655 0.86 2.33 3.135(3) 156
N7 H7 O1 . 0.86 2.12 2.668(3) 121
N7 H7 O3 . 0.86 1.99 2.709(3) 140
N9 H9 O3 4_555 0.86 1.80 2.646(3) 169
C16 H16 N1 2_654 0.93 2.55 3.426(4) 157

loop_
_geom_torsion_atom_site_label_1
_geom_torsion_atom_site_label_2
_geom_torsion_atom_site_label_3
_geom_torsion_atom_site_label_4
_geom_torsion
C4 N3 C2 N1 0.3(5)
C6 N1 C2 N3 -1.4(5)
C2 N3 C4 N9 178.5(3)
C2 N3 C4 C5 -0.1(4)
C8 N9 C4 N3 -178.7(3)
C8 N9 C4 C5 0.1(3)
C8 N7 C5 C6 177.4(3)
C8 N7 C5 C4 1.0(3)
N3 C4 C5 N7 178.2(3)
N9 C4 C5 N7 -0.6(3)
N3 C4 C5 C6 0.9(4)
N9 C4 C5 C6 -178.0(2)
C2 N1 C6 N6 -175.0(3)
C2 N1 C6 C5 2.1(4)
C10 N6 C6 N1 -163.5(2)
C10 N6 C6 C5 19.7(4)
N7 C5 C6 N1 -178.0(3)
C4 C5 C6 N1 -1.9(4)
N7 C5 C6 N6 -1.3(5)
C4 C5 C6 N6 174.9(3)
C5 N7 C8 N9 -0.9(3)
C4 N9 C8 N7 0.5(3)
C6 N6 C10 O1 9.9(4)
C6 N6 C10 C11 -168.8(2)
O1 C10 C11 C12 -150.8(3)
N6 C10 C11 C12 27.9(4)
O1 C10 C11 C16 24.4(4)
N6 C10 C11 C16 -156.9(2)
C16 C11 C12 C13 -0.7(4)
C10 C11 C12 C13 174.5(3)
C11 C12 C13 C14 1.2(4)
C12 C13 C14 C15 -0.5(5)
C13 C14 C15 C16 -0.6(4)
C14 C15 C16 C11 1.1(4)
C12 C11 C16 C15 -0.4(4)
C10 C11 C16 C15 -175.8(2)

_cod_database_fobs_code 2241467
